data_1513669
loop_
_publ_author_name
'London, G\'abor'
'von Wantoch Rekowski, Margarete'
'Dumele, Oliver'
'Schweizer, W. Bernd'
'Gisselbrecht, Jean-Paul'
'Boudon, Corinne'
'Diederich, Fran\,cois'

_publ_section_title
;
 Pentalenes with novel topologies: exploiting the cascade carbopalladation
 reaction between alkynes and gem-dibromoolefins
;
_journal_issue 3
_journal_name_full 'Chemical Science'
_journal_page_first 965
_journal_paper_doi 10.1039/c3sc52623b
_journal_volume 5
_journal_year 2014
_chemical_formula_moiety 'C41 H34 Cl2 N2 O2 Si, C4 H8 O2'
_chemical_formula_sum 'C45 H42 Cl2 N2 O4 Si'
_chemical_formula_weight 773.79
_chemical_name_systematic
;
 ?
;
_space_group_crystal_system monoclinic
_space_group_IT_number 14
_space_group_name_Hall '-P 2ybc'
_space_group_name_H-M_alt 'P 1 21/c 1'
_symmetry_space_group_name_Hall '-P 2ybc'
_symmetry_space_group_name_H-M 'P 1 21/c 1'
_atom_sites_solution_hydrogens mixed
_atom_sites_solution_primary direct
_atom_sites_solution_secondary difmap
_audit_creation_date 2013-07-24
_audit_creation_method
;
  Olex2 1.2-beta
  (compiled 2013.04.25 svn.r2679, GUI svn.r4466)
;
_cell_angle_alpha 90
_cell_angle_beta 112.452(5)
_cell_angle_gamma 90
_cell_formula_units_Z 8
_cell_length_a 20.094(7)
_cell_length_b 17.545(6)
_cell_length_c 24.430(8)
_cell_measurement_reflns_used 9897
_cell_measurement_temperature 100(2)
_cell_measurement_theta_max 21.22
_cell_measurement_theta_min 2.47
_cell_volume 7960(5)
_computing_data_reduction 'SAINT v7.68A (Bruker, 2009)'
_computing_molecular_graphics
;
O. V. Dolomanov, L. J. Bourhis, R. J. Gildea, J. A. K. Howard and H. Puschmann,
OLEX2: a complete structure solution, refinement and analysis program.
J. Appl. Cryst. (2009). 42, 339-341.
;
_computing_publication_material
;
O. V. Dolomanov, L. J. Bourhis, R. J. Gildea, J. A. K. Howard and H. Puschmann,
OLEX2: a complete structure solution, refinement and analysis program.
J. Appl. Cryst. (2009). 42, 339-341.
;
_computing_structure_refinement
;
SHELXL, G.M. Sheldrick, Acta Cryst.
(2008). A64, 112-122
;
_diffrn_ambient_temperature 100.0
_diffrn_measured_fraction_theta_full 0.689
_diffrn_measured_fraction_theta_max 0.971
_diffrn_measurement_device_type 'Bruker APEX-II CCD'
_diffrn_measurement_method '\f and \w scans'
_diffrn_radiation_monochromator graphite
_diffrn_radiation_type MoK\a
_diffrn_radiation_wavelength 0.71073
_diffrn_reflns_av_unetI/netI 0.0676
_diffrn_reflns_Laue_measured_fraction_full 0.689
_diffrn_reflns_Laue_measured_fraction_max 0.971
_diffrn_reflns_limit_h_max 19
_diffrn_reflns_limit_h_min -21
_diffrn_reflns_limit_k_max 18
_diffrn_reflns_limit_k_min -18
_diffrn_reflns_limit_l_max 25
_diffrn_reflns_limit_l_min -13
_diffrn_reflns_number 9907
_diffrn_reflns_point_group_measured_fraction_full 0.689
_diffrn_reflns_point_group_measured_fraction_max 0.971
_diffrn_reflns_theta_full 25.242
_diffrn_reflns_theta_max 22.342
_diffrn_reflns_theta_min 1.597
_diffrn_standards_number 0
_exptl_absorpt_coefficient_mu 0.239
_exptl_absorpt_correction_T_max 0.7447
_exptl_absorpt_correction_T_min 0.4429
_exptl_absorpt_correction_type multi-scan
_exptl_absorpt_process_details
;
SADABS-2008/1 (Bruker,2008) was used for absorption correction.
wR2(int) was 0.1189 before and 0.0858 after correction.
The Ratio of minimum to maximum transmission is 0.5947.
The \l/2 correction factor is 0.0000.
;
_exptl_crystal_colour orange
_exptl_crystal_density_diffrn 1.291
_exptl_crystal_description prism
_exptl_crystal_F_000 3248
_exptl_crystal_recrystallization_method 'EtOAc, hexane'
_exptl_crystal_size_max 0.28
_exptl_crystal_size_mid 0.26
_exptl_crystal_size_min 0.06
_refine_diff_density_max 1.691
_refine_diff_density_min -1.068
_refine_diff_density_rms 0.211
_refine_ls_extinction_method none
_refine_ls_goodness_of_fit_ref 3.589
_refine_ls_hydrogen_treatment mixed
_refine_ls_matrix_type full
_refine_ls_number_parameters 475
_refine_ls_number_reflns 9907
_refine_ls_number_restraints 34
_refine_ls_restrained_S_all 3.587
_refine_ls_R_factor_all 0.2916
_refine_ls_R_factor_gt 0.2692
_refine_ls_shift/su_max 0.034
_refine_ls_shift/su_mean 0.004
_refine_ls_structure_factor_coef Fsqd
_refine_ls_weighting_details 'w=1/[\s^2^(Fo^2^)+(0.1500P)^2^] where P=(Fo^2^+2Fc^2^)/3'
_refine_ls_weighting_scheme calc
_refine_ls_wR_factor_gt 0.6166
_refine_ls_wR_factor_ref 0.6271
_reflns_Friedel_coverage 0.000
_reflns_number_gt 8219
_reflns_number_total 9907
_reflns_threshold_expression 'I > 2\s(I)'
_cod_data_source_file c3sc52623b.txt
_cod_data_source_block mo_d201212_0ma
_cod_depositor_comments
;

2019-02-17
Z value and formula fixed to values more according to usual
chemical conventions.                 miguel
;
_cod_original_formula_sum 'C90 H84 Cl4 N4 O8 Si2'
_cod_original_formula_weight 1547.59
_cod_original_formula_moiety '2(C41 H34 Cl2 N2 O2 Si), 2(C4 H8 O2)'
_cod_original_formula_units_Z 4
_cod_database_code 1513669
_olex2_refinement_description
;
1. Fixed Uiso
 At 1.2 times of:
  All C(H) groups, All C(H,H) groups
 At 1.5 times of:
  All C(H,H,H) groups
2. Restrained distances
 Si1-C1 = Si1-C36 = Si1-C33 = Si1-C39
 1.88 with sigma of 0.02
 C36-C38
 1.54 with sigma of 0.02
 Si1A-C1A = Si1A-C36A = Si1A-C39A = Si1A-C33A
 1.88 with sigma of 0.02
 O56-C54 = O56A-C54A
 1.2 with sigma of 0.02
 O53A-C54A = O53-C54
 1.3 with sigma of 0.02
 C52A-C51A = C52-C51
 1.52 with sigma of 0.02
 C55A-C54A = C55-C54
 1.44 with sigma of 0.02
 C35-C33 = C33-C34 = C41-C39 = C40-C39 = C36-C37
 1.54 with sigma of 0.02
 C41A-C39A = C40A-C39A = C33A-C35A = C34A-C33A = C36A-C37A = C36A-C38A
 1.54 with sigma of 0.02
 Si1-C35
 2.86 with sigma of 0.04
 Si1-C34
 2.86 with sigma of 0.04
 Si1-C38
 2.86 with sigma of 0.04
 Si1-C37
 2.86 with sigma of 0.04
 Si1-C40
 2.86 with sigma of 0.04
 Si1-C41
 2.86 with sigma of 0.04
3.a Ternary CH refined with riding coordinates:
 C33(H33), C36(H36), C39(H39), C3A(H3A), C33A(H33A), C36A(H36A), C39A(H39A)
3.b Secondary CH2 refined with riding coordinates:
 C52(H52A,H52B), C52A(H52C,H52D)
3.c Me refined with riding coordinates:
 C40(H40A,H40B,H40C), C41(H41A,H41B,H41C), C38A(H38D,H38E,H38F), C41A(H41D,
 H41E,H41F), C51(H51A,H51B,H51C), C55(H55A,H55B,H55C), C51A(H51D,H51E,H51F),
 C55A(H55D,H55E,H55F)
3.d Aromatic/amide H refined with riding coordinates:
 C5(H5), C6(H6), C8(H8), C9(H9), C10(H10), C11(H11), C17(H17), C18(H18),
 C19(H19), C20(H20), C22(H22), C23(H23), C5A(H5A), C6A(H6A), C8A(H8A), C9A(H9A),
  C10A(H10A), C11A(H11A), C17A(H17A), C18A(H18A), C19A(H19A), C20A(H20A),
 C22A(H22A), C23A(H23A)
3.e Idealised Me refined as rotating group:
 C34(H34A,H34B,H34C), C35(H35A,H35B,H35C), C37(H37A,H37B,H37C), C38(H38A,H38B,
 H38C), C34A(H34D,H34E,H34F), C35A(H35D,H35E,H35F), C37A(H37D,H37E,H37F),
 C40A(H40D,H40E,H40F)
;
_shelx_space_group_comment
;
The symmetry employed for this shelxl refinement is uniquely defined
by the following loop, which should always be used as a source of
symmetry information in preference to the above space-group names.
They are only intended as comments.
;
_shelxl_version_number 2013-4

loop_
_space_group_symop_operation_xyz
'x, y, z'
'-x, y+1/2, -z+1/2'
'-x, -y, -z'
'x, -y-1/2, z-1/2'

loop_
_atom_site_label
_atom_site_type_symbol
_atom_site_fract_x
_atom_site_fract_y
_atom_site_fract_z
_atom_site_U_iso_or_equiv
_atom_site_adp_type
_atom_site_occupancy
_atom_site_site_symmetry_order
_atom_site_calc_flag
_atom_site_refinement_flags_posn
_atom_site_refinement_flags_adp
Cl1 Cl -0.0070(4) 0.8178(3) 0.1608(4) 0.103(3) Uani 1 1 d . .
Cl2 Cl -0.0377(5) 0.7584(6) 0.0283(4) 0.138(4) Uani 1 1 d . .
Si1 Si -0.1477(3) 0.5329(3) 0.1090(3) 0.0553(17) Uani 1 1 d D .
O1 O 0.0592(11) 0.6379(13) 0.0309(9) 0.111(6) Uiso 1 1 d . .
O2 O 0.1329(9) 0.7522(10) 0.2396(7) 0.081(5) Uiso 1 1 d . .
N1 N 0.2118(9) 0.5399(11) 0.1135(7) 0.062(5) Uiso 1 1 d . .
N2 N 0.2497(8) 0.6044(9) 0.2633(6) 0.049(4) Uiso 1 1 d . .
C1 C -0.0594(8) 0.5742(10) 0.1601(6) 0.038(4) Uiso 1 1 d D .
C2 C 0.0051(8) 0.5617(10) 0.1599(6) 0.033(4) Uiso 1 1 d . .
C3 C 0.0458(9) 0.5287(11) 0.1263(8) 0.042(4) Uiso 1 1 d . .
H3 H 0.029(9) 0.525(10) 0.077(7) 0.051 Uiso 1 1 d . U
C4 C 0.0856(8) 0.4707(9) 0.1704(6) 0.030(4) Uiso 1 1 d . .
C5 C 0.1147(10) 0.3975(12) 0.1606(8) 0.051(5) Uiso 1 1 d . .
H5 H 0.1080 0.3775 0.1170 0.061 Uiso 1 1 calc R U
C6 C 0.1490(10) 0.3587(12) 0.2083(8) 0.050(5) Uiso 1 1 d . .
H6 H 0.1688 0.3032 0.2028 0.060 Uiso 1 1 calc R U
C7 C 0.1628(9) 0.3829(10) 0.2673(7) 0.041(4) Uiso 1 1 d . .
C8 C 0.1990(13) 0.3372(16) 0.3166(10) 0.080(7) Uiso 1 1 d . .
H8 H 0.2213 0.2837 0.3098 0.095 Uiso 1 1 calc R U
C9 C 0.2078(17) 0.358(2) 0.3745(13) 0.106(9) Uiso 1 1 d . .
H9 H 0.2333 0.3196 0.4113 0.128 Uiso 1 1 calc R U
C10 C 0.1805(12) 0.4345(14) 0.3835(10) 0.069(6) Uiso 1 1 d . .
H10 H 0.1899 0.4560 0.4272 0.082 Uiso 1 1 calc R U
C11 C 0.1443(9) 0.4747(11) 0.3352(7) 0.043(4) Uiso 1 1 d . .
H11 H 0.1193 0.5274 0.3402 0.052 Uiso 1 1 calc R U
C12 C 0.1368(9) 0.4526(10) 0.2785(6) 0.033(4) Uiso 1 1 d . .
C13 C 0.0975(8) 0.4968(9) 0.2258(6) 0.029(4) Uiso 1 1 d . .
C14 C 0.0668(8) 0.5818(10) 0.2178(6) 0.032(4) Uiso 1 1 d . .
C15 C 0.0267(9) 0.6139(10) 0.2537(7) 0.035(4) Uiso 1 1 d . .
C16 C 0.0532(9) 0.6562(11) 0.3099(7) 0.040(4) Uiso 1 1 d . .
C17 C 0.1288(11) 0.6650(12) 0.3441(8) 0.058(5) Uiso 1 1 d . .
H17 H 0.1675 0.6407 0.3282 0.070 Uiso 1 1 calc R U
C18 C 0.1510(14) 0.7020(16) 0.3939(10) 0.083(7) Uiso 1 1 d . .
H18 H 0.2070 0.7184 0.4138 0.099 Uiso 1 1 calc R U
C19 C 0.1017(14) 0.7230(17) 0.4253(11) 0.087(8) Uiso 1 1 d . .
H19 H 0.1220 0.7412 0.4710 0.104 Uiso 1 1 calc R U
C20 C 0.0274(13) 0.7171(15) 0.3909(10) 0.074(6) Uiso 1 1 d . .
H20 H -0.0109 0.7409 0.4074 0.089 Uiso 1 1 calc R U
C21 C 0.0012(10) 0.6786(11) 0.3323(7) 0.046(5) Uiso 1 1 d . .
C22 C -0.0685(9) 0.6759(10) 0.2986(7) 0.040(4) Uiso 1 1 d . .
H22 H -0.1068 0.7013 0.3144 0.048 Uiso 1 1 calc R U
C23 C -0.0936(9) 0.6402(10) 0.2424(7) 0.039(4) Uiso 1 1 d . .
H23 H -0.1507 0.6363 0.2166 0.047 Uiso 1 1 calc R U
C24 C -0.0463(9) 0.6112(10) 0.2210(6) 0.034(4) Uiso 1 1 d . .
C25 C 0.1000(10) 0.5951(11) 0.1287(7) 0.044(4) Uiso 1 1 d . .
C26 C 0.0613(11) 0.6497(13) 0.0785(9) 0.058(5) Uiso 1 1 d . .
C27 C 0.0188(13) 0.7184(15) 0.0906(10) 0.074(7) Uiso 1 1 d . .
C28 C 0.0360(12) 0.7406(14) 0.1426(9) 0.065(6) Uiso 1 1 d . .
C29 C 0.0993(12) 0.7122(14) 0.1943(9) 0.064(6) Uiso 1 1 d . .
C30 C 0.1176(9) 0.6301(10) 0.1950(7) 0.036(4) Uiso 1 1 d . .
C31 C 0.1632(9) 0.5688(10) 0.1223(6) 0.034(4) Uiso 1 1 d . .
C32 C 0.1942(10) 0.6174(10) 0.2334(7) 0.041(4) Uiso 1 1 d . .
C33 C -0.1684(17) 0.5943(15) 0.0398(10) 0.116(10) Uiso 1 1 d D .
H33 H -0.2207 0.5708 0.0121 0.140 Uiso 1 1 calc R U
C34 C -0.192(2) 0.6758(16) 0.0512(16) 0.155(15) Uiso 1 1 d D .
H34A H -0.2058 0.6745 0.0904 0.232 Uiso 1 1 calc R U
H34B H -0.2393 0.6936 0.0130 0.232 Uiso 1 1 calc R U
H34C H -0.1484 0.7159 0.0582 0.232 Uiso 1 1 calc R U
C35 C -0.1224(19) 0.564(2) 0.0056(13) 0.136(12) Uiso 1 1 d D .
H35A H -0.0723 0.5403 0.0369 0.204 Uiso 1 1 calc R U
H35B H -0.1104 0.6111 -0.0185 0.204 Uiso 1 1 calc R U
H35C H -0.1524 0.5203 -0.0257 0.204 Uiso 1 1 calc R U
C36 C -0.1203(15) 0.4363(12) 0.0905(11) 0.134(12) Uiso 1 1 d D .
H36 H -0.0800 0.4445 0.0712 0.161 Uiso 1 1 calc R U
C37 C -0.1870(15) 0.3946(16) 0.0439(12) 0.108(9) Uiso 1 1 d D .
H37A H -0.2204 0.3711 0.0660 0.162 Uiso 1 1 calc R U
H37B H -0.1686 0.3487 0.0231 0.162 Uiso 1 1 calc R U
H37C H -0.2186 0.4352 0.0102 0.162 Uiso 1 1 calc R U
C38 C -0.0856(16) 0.3884(15) 0.1489(11) 0.102(9) Uiso 1 1 d D .
H38A H -0.0294 0.4047 0.1715 0.154 Uiso 1 1 calc R U
H38B H -0.0889 0.3279 0.1379 0.154 Uiso 1 1 calc R U
H38C H -0.1146 0.3992 0.1778 0.154 Uiso 1 1 calc R U
C39 C -0.2291(11) 0.532(2) 0.1291(11) 0.134(12) Uiso 1 1 d D .
H39 H -0.2295 0.5902 0.1447 0.160 Uiso 1 1 calc R U
C40 C -0.212(2) 0.485(3) 0.1871(16) 0.178(18) Uiso 1 1 d D .
H40A H -0.1751 0.4385 0.1886 0.267 Uiso 1 1 calc R U
H40B H -0.2619 0.4607 0.1877 0.267 Uiso 1 1 calc R U
H40C H -0.1876 0.5215 0.2255 0.267 Uiso 1 1 calc R U
C41 C -0.2977(13) 0.531(2) 0.0704(12) 0.114(10) Uiso 1 1 d D .
H41A H -0.2828 0.5466 0.0333 0.171 Uiso 1 1 calc R U
H41B H -0.3368 0.5720 0.0737 0.171 Uiso 1 1 calc R U
H41C H -0.3212 0.4743 0.0632 0.171 Uiso 1 1 calc R U
Cl1A Cl 0.5746(4) 0.4439(3) 0.3420(3) 0.080(2) Uani 1 1 d . .
Cl2A Cl 0.6473(6) 0.5106(3) 0.4729(4) 0.122(3) Uani 1 1 d . .
Si1A Si 0.4799(3) 0.7398(3) 0.3935(3) 0.0640(19) Uani 1 1 d D .
O1A O 0.7532(8) 0.6274(9) 0.4777(6) 0.068(4) Uiso 1 1 d . .
O2A O 0.6527(6) 0.5078(7) 0.2717(5) 0.042(3) Uiso 1 1 d . .
N1A N 0.8403(8) 0.7170(9) 0.3987(6) 0.045(4) Uiso 1 1 d . .
N2A N 0.7409(7) 0.6579(8) 0.2454(6) 0.040(3) Uiso 1 1 d . .
C1A C 0.5258(9) 0.6924(10) 0.3478(7) 0.045(5) Uiso 1 1 d D .
C2A C 0.5907(9) 0.6996(10) 0.3501(7) 0.040(4) Uiso 1 1 d . .
C3A C 0.6611(9) 0.7360(10) 0.3800(7) 0.036(4) Uiso 1 1 d . .
H3A H 0.6715 0.7584 0.4241 0.043 Uiso 1 1 calc R U
C4A C 0.6638(8) 0.7934(9) 0.3350(6) 0.025(3) Uiso 1 1 d . .
C5A C 0.6956(9) 0.8604(10) 0.3382(7) 0.033(4) Uiso 1 1 d . .
H5A H 0.7280 0.8832 0.3813 0.040 Uiso 1 1 calc R U
C6A C 0.6886(9) 0.9026(10) 0.2874(7) 0.036(4) Uiso 1 1 d . .
H6A H 0.7172 0.9557 0.2911 0.043 Uiso 1 1 calc R U
C7A C 0.6461(8) 0.8760(9) 0.2346(6) 0.033(4) Uiso 1 1 d . .
C8A C 0.6330(9) 0.9211(11) 0.1819(7) 0.040(4) Uiso 1 1 d . .
H8A H 0.6605 0.9751 0.1864 0.048 Uiso 1 1 calc R U
C9A C 0.5882(9) 0.8990(10) 0.1275(7) 0.040(4) Uiso 1 1 d . .
H9A H 0.5810 0.9331 0.0889 0.048 Uiso 1 1 calc R U
C10A C 0.5503(9) 0.8285(11) 0.1228(7) 0.043(4) Uiso 1 1 d . .
H10A H 0.5120 0.8100 0.0803 0.051 Uiso 1 1 calc R U
C11A C 0.5621(9) 0.7862(10) 0.1704(6) 0.034(4) Uiso 1 1 d . .
H11A H 0.5345 0.7322 0.1644 0.041 Uiso 1 1 calc R U
C12A C 0.6048(8) 0.8050(9) 0.2244(6) 0.031(4) Uiso 1 1 d . .
C13A C 0.6214(8) 0.7641(9) 0.2792(6) 0.027(4) Uiso 1 1 d . .
C14A C 0.6002(9) 0.6794(10) 0.2920(7) 0.038(4) Uiso 1 1 d . .
C15A C 0.5266(9) 0.6440(10) 0.2540(7) 0.036(4) Uiso 1 1 d . .
C16A C 0.5005(8) 0.6086(9) 0.2008(6) 0.030(4) Uiso 1 1 d . .
C17A C 0.5426(9) 0.5920(10) 0.1643(6) 0.034(4) Uiso 1 1 d . .
H17A H 0.5979 0.6108 0.1797 0.040 Uiso 1 1 calc R U
C18A C 0.5144(9) 0.5542(10) 0.1124(7) 0.040(4) Uiso 1 1 d . .
H18A H 0.5474 0.5426 0.0873 0.048 Uiso 1 1 calc R U
C19A C 0.4411(9) 0.5295(10) 0.0906(7) 0.041(4) Uiso 1 1 d . .
H19A H 0.4190 0.5015 0.0481 0.049 Uiso 1 1 calc R U
C20A C 0.4004(11) 0.5397(12) 0.1202(8) 0.056(5) Uiso 1 1 d . .
H20A H 0.3457 0.5187 0.1030 0.067 Uiso 1 1 calc R U
C21A C 0.4288(11) 0.5799(12) 0.1773(8) 0.053(5) Uiso 1 1 d . .
C22A C 0.3860(11) 0.5917(11) 0.2124(8) 0.051(5) Uiso 1 1 d . .
H22A H 0.3314 0.5705 0.1964 0.061 Uiso 1 1 calc R U
C23A C 0.4119(10) 0.6277(11) 0.2631(7) 0.045(5) Uiso 1 1 d . .
H23A H 0.3777 0.6361 0.2876 0.054 Uiso 1 1 calc R U
C24A C 0.4834(9) 0.6560(10) 0.2869(7) 0.037(4) Uiso 1 1 d . .
C25A C 0.7095(11) 0.6665(12) 0.3772(8) 0.056(5) Uiso 1 1 d . .
C26A C 0.7162(11) 0.6156(12) 0.4272(8) 0.055(5) Uiso 1 1 d . .
C27A C 0.6611(13) 0.5488(15) 0.4138(10) 0.075(7) Uiso 1 1 d . .
C28A C 0.6313(12) 0.5184(13) 0.3584(9) 0.062(6) Uiso 1 1 d . .
C29A C 0.6535(9) 0.5466(11) 0.3109(7) 0.040(4) Uiso 1 1 d . .
C30A C 0.6718(9) 0.6321(10) 0.3125(7) 0.034(4) Uiso 1 1 d . .
C31A C 0.7851(10) 0.6932(11) 0.3902(7) 0.045(5) Uiso 1 1 d . .
C32A C 0.7125(8) 0.6460(9) 0.2743(6) 0.025(3) Uiso 1 1 d . .
C33A C 0.5547(9) 0.7822(10) 0.4574(7) 0.057(5) Uiso 1 1 d D .
H33A H 0.5883 0.8143 0.4395 0.068 Uiso 1 1 calc R U
C34A C 0.6032(13) 0.7230(14) 0.5002(10) 0.083(7) Uiso 1 1 d D .
H34D H 0.5724 0.6922 0.5215 0.125 Uiso 1 1 calc R U
H34E H 0.6487 0.7515 0.5338 0.125 Uiso 1 1 calc R U
H34F H 0.6229 0.6829 0.4758 0.125 Uiso 1 1 calc R U
C35A C 0.5299(14) 0.8377(14) 0.4939(10) 0.084(7) Uiso 1 1 d D .
H35D H 0.5188 0.8930 0.4720 0.126 Uiso 1 1 calc R U
H35E H 0.5720 0.8437 0.5379 0.126 Uiso 1 1 calc R U
H35F H 0.4811 0.8159 0.4977 0.126 Uiso 1 1 calc R U
C36A C 0.4239(10) 0.8163(10) 0.3419(8) 0.060(5) Uiso 1 1 d D .
H36A H 0.3824 0.7879 0.3048 0.072 Uiso 1 1 calc R U
C37A C 0.3858(18) 0.860(2) 0.3772(14) 0.129(11) Uiso 1 1 d D .
H37D H 0.3414 0.8251 0.3788 0.193 Uiso 1 1 calc R U
H37E H 0.3649 0.9136 0.3554 0.193 Uiso 1 1 calc R U
H37F H 0.4242 0.8703 0.4221 0.193 Uiso 1 1 calc R U
C38A C 0.4676(12) 0.8670(13) 0.3165(10) 0.073(6) Uiso 1 1 d D .
H38D H 0.5201 0.8790 0.3510 0.109 Uiso 1 1 calc R U
H38E H 0.4389 0.9204 0.3007 0.109 Uiso 1 1 calc R U
H38F H 0.4748 0.8376 0.2798 0.109 Uiso 1 1 calc R U
C39A C 0.4098(13) 0.6774(16) 0.4050(13) 0.105(9) Uiso 1 1 d D .
H39A H 0.3991 0.6498 0.3625 0.126 Uiso 1 1 calc R U
C40A C 0.456(2) 0.608(2) 0.4376(19) 0.172(17) Uiso 1 1 d D .
H40D H 0.4422 0.5586 0.4084 0.259 Uiso 1 1 calc R U
H40E H 0.4462 0.5956 0.4775 0.259 Uiso 1 1 calc R U
H40F H 0.5131 0.6214 0.4497 0.259 Uiso 1 1 calc R U
C41A C 0.340(3) 0.643(5) 0.407(3) 0.29(4) Uiso 1 1 d D .
H41D H 0.3100 0.6160 0.3645 0.441 Uiso 1 1 calc R U
H41E H 0.3080 0.6887 0.4147 0.441 Uiso 1 1 calc R U
H41F H 0.3538 0.6014 0.4422 0.441 Uiso 1 1 calc R U
O53 O 0.7036(12) 0.2825(14) 0.3700(9) 0.124(7) Uiso 1 1 d D .
O56 O 0.8057(12) 0.2297(13) 0.3673(9) 0.114(6) Uiso 1 1 d D .
C51 C 0.6442(14) 0.240(2) 0.4340(12) 0.104(9) Uiso 1 1 d D .
H51A H 0.6049 0.1960 0.4126 0.156 Uiso 1 1 calc R U
H51B H 0.6196 0.2962 0.4203 0.156 Uiso 1 1 calc R U
H51C H 0.6620 0.2351 0.4820 0.156 Uiso 1 1 calc R U
C52 C 0.7082(15) 0.232(2) 0.4163(13) 0.110(10) Uiso 1 1 d D .
H52A H 0.7576 0.2437 0.4546 0.132 Uiso 1 1 calc R U
H52B H 0.7109 0.1737 0.4021 0.132 Uiso 1 1 calc R U
C54 C 0.763(2) 0.280(3) 0.361(2) 0.23(3) Uiso 1 1 d D .
C55 C 0.749(3) 0.321(3) 0.3066(19) 0.19(2) Uiso 1 1 d D .
H55A H 0.6960 0.3044 0.2744 0.287 Uiso 1 1 calc R U
H55B H 0.7899 0.3075 0.2893 0.287 Uiso 1 1 calc R U
H55C H 0.7490 0.3822 0.3147 0.287 Uiso 1 1 calc R U
O53A O 0.896(2) 0.467(3) 0.4216(18) 0.234(16) Uiso 1 1 d D .
O56A O 0.8044(10) 0.5309(13) 0.3859(8) 0.104(6) Uiso 1 1 d D .
C51A C 1.0135(18) 0.511(3) 0.417(2) 0.183(18) Uiso 1 1 d D .
H51D H 1.0360 0.5462 0.3920 0.275 Uiso 1 1 calc R U
H51E H 1.0302 0.4520 0.4169 0.275 Uiso 1 1 calc R U
H51F H 1.0329 0.5314 0.4630 0.275 Uiso 1 1 calc R U
C52A C 0.9317(17) 0.516(2) 0.3902(14) 0.118(11) Uiso 1 1 d D .
H52C H 0.9155 0.5750 0.3913 0.142 Uiso 1 1 calc R U
H52D H 0.9130 0.4984 0.3440 0.142 Uiso 1 1 calc R U
C54A C 0.830(3) 0.478(4) 0.419(4) 0.35(5) Uiso 1 1 d D .
C55A C 0.812(2) 0.421(2) 0.4542(17) 0.153(14) Uiso 1 1 d D .
H55D H 0.8292 0.3646 0.4452 0.229 Uiso 1 1 calc R U
H55E H 0.7543 0.4206 0.4428 0.229 Uiso 1 1 calc R U
H55F H 0.8398 0.4339 0.5011 0.229 Uiso 1 1 calc R U

loop_
_atom_site_aniso_label
_atom_site_aniso_U_11
_atom_site_aniso_U_22
_atom_site_aniso_U_33
_atom_site_aniso_U_23
_atom_site_aniso_U_13
_atom_site_aniso_U_12
Cl1 0.080(5) 0.030(3) 0.209(8) 0.028(4) 0.067(5) 0.031(3)
Cl2 0.132(7) 0.157(8) 0.150(7) 0.111(6) 0.081(6) 0.112(7)
Si1 0.040(3) 0.028(3) 0.086(4) -0.022(3) 0.011(3) 0.005(2)
Cl1A 0.120(5) 0.022(3) 0.138(5) 0.008(3) 0.095(4) -0.011(3)
Cl2A 0.260(10) 0.032(3) 0.145(6) 0.018(4) 0.156(7) 0.002(5)
Si1A 0.077(4) 0.020(3) 0.130(5) -0.023(3) 0.079(4) -0.018(3)

loop_
_atom_type_symbol
_atom_type_description
_atom_type_scat_dispersion_real
_atom_type_scat_dispersion_imag
_atom_type_scat_source
C C 0.0033 0.0016 'International Tables Vol C Tables 4.2.6.8 and 6.1.1.4'
H H 0.0000 0.0000 'International Tables Vol C Tables 4.2.6.8 and 6.1.1.4'
Cl Cl 0.1484 0.1585 'International Tables Vol C Tables 4.2.6.8 and 6.1.1.4'
N N 0.0061 0.0033 'International Tables Vol C Tables 4.2.6.8 and 6.1.1.4'
O O 0.0106 0.0060 'International Tables Vol C Tables 4.2.6.8 and 6.1.1.4'
Si Si 0.0817 0.0704 'International Tables Vol C Tables 4.2.6.8 and 6.1.1.4'

loop_
_geom_angle_atom_site_label_1
_geom_angle_atom_site_label_2
_geom_angle_atom_site_label_3
_geom_angle
C1 Si1 C33 101.6(12)
C1 Si1 C36 102.5(10)
C36 Si1 C33 106.2(12)
C39 Si1 C1 121.6(11)
C39 Si1 C33 108.5(13)
C39 Si1 C36 114.8(16)
C2 C1 Si1 127.9(13)
C2 C1 C24 105.5(12)
C24 C1 Si1 124.7(11)
C1 C2 C3 145.1(15)
C1 C2 C14 114.3(14)
C3 C2 C14 100.3(13)
C2 C3 H3 128(9)
C2 C3 C25 102.1(14)
C4 C3 C2 97.2(13)
C4 C3 H3 127(9)
C4 C3 C25 107.9(14)
C25 C3 H3 90(9)
C5 C4 C3 128.5(14)
C13 C4 C3 109.6(14)
C13 C4 C5 121.8(14)
C4 C5 H5 122.6
C6 C5 C4 114.8(17)
C6 C5 H5 122.6
C5 C6 H6 117.1
C5 C6 C7 125.7(19)
C7 C6 H6 117.1
C8 C7 C6 122.4(19)
C12 C7 C6 121.0(16)
C12 C7 C8 116.5(17)
C7 C8 H8 118.5
C7 C8 C9 123(3)
C9 C8 H8 118.5
C8 C9 H9 121.2
C8 C9 C10 118(3)
C10 C9 H9 121.2
C9 C10 H10 121.5
C11 C10 C9 117(2)
C11 C10 H10 121.5
C10 C11 H11 118.3
C10 C11 C12 123.4(19)
C12 C11 H11 118.3
C7 C12 C13 114.4(14)
C11 C12 C7 122.2(15)
C11 C12 C13 123.3(15)
C4 C13 C12 122.1(15)
C4 C13 C14 106.2(12)
C12 C13 C14 131.5(13)
C2 C14 C13 92.1(12)
C2 C14 C30 101.6(12)
C15 C14 C2 101.5(13)
C15 C14 C13 123.0(13)
C15 C14 C30 124.3(14)
C30 C14 C13 105.9(12)
C16 C15 C14 130.5(14)
C24 C15 C14 109.7(13)
C24 C15 C16 118.9(15)
C17 C16 C15 121.4(16)
C21 C16 C15 116.6(15)
C21 C16 C17 121.5(16)
C16 C17 H17 119.8
C18 C17 C16 120(2)
C18 C17 H17 119.8
C17 C18 H18 118.7
C17 C18 C19 123(2)
C19 C18 H18 118.7
C18 C19 H19 122.2
C20 C19 C18 116(2)
C20 C19 H19 122.2
C19 C20 H20 119.6
C19 C20 C21 121(2)
C21 C20 H20 119.6
C16 C21 C20 117.3(17)
C22 C21 C16 120.9(16)
C22 C21 C20 121.0(18)
C21 C22 H22 119.4
C21 C22 C23 121.2(17)
C23 C22 H22 119.4
C22 C23 H23 120.0
C24 C23 C22 120.1(16)
C24 C23 H23 120.0
C15 C24 C1 108.8(13)
C23 C24 C1 130.1(14)
C23 C24 C15 121.0(15)
C3 C25 C30 101.5(13)
C26 C25 C3 107.6(14)
C26 C25 C30 114.5(15)
C31 C25 C3 113.0(16)
C31 C25 C26 108.6(15)
C31 C25 C30 111.6(13)
O1 C26 C25 120(2)
O1 C26 C27 121(2)
C25 C26 C27 118.6(17)
C26 C27 Cl2 112.4(16)
C28 C27 Cl2 129(2)
C28 C27 C26 118(2)
C27 C28 Cl1 122.0(19)
C27 C28 C29 125(2)
C29 C28 Cl1 112.7(15)
O2 C29 C28 123(2)
O2 C29 C30 118.8(18)
C30 C29 C28 117.3(18)
C14 C30 C25 102.9(12)
C29 C30 C14 109.4(15)
C29 C30 C25 113.2(14)
C32 C30 C14 110.5(13)
C32 C30 C25 110.5(13)
C32 C30 C29 110.2(15)
N1 C31 C25 172.7(19)
N2 C32 C30 176(2)
Si1 C33 H33 99.7
C34 C33 Si1 109.6(17)
C34 C33 H33 99.7
C35 C33 Si1 108.1(17)
C35 C33 H33 99.7
C35 C33 C34 134(3)
C33 C34 H34A 109.5
C33 C34 H34B 109.5
C33 C34 H34C 109.5
H34A C34 H34B 109.5
H34A C34 H34C 109.5
H34B C34 H34C 109.5
C33 C35 H35A 109.5
C33 C35 H35B 109.5
C33 C35 H35C 109.5
H35A C35 H35B 109.5
H35A C35 H35C 109.5
H35B C35 H35C 109.5
Si1 C36 H36 108.5
C37 C36 Si1 110.1(17)
C37 C36 H36 108.5
C37 C36 C38 112(2)
C38 C36 Si1 109.4(16)
C38 C36 H36 108.5
C36 C37 H37A 109.5
C36 C37 H37B 109.5
C36 C37 H37C 109.5
H37A C37 H37B 109.5
H37A C37 H37C 109.5
H37B C37 H37C 109.5
C36 C38 H38A 109.5
C36 C38 H38B 109.5
C36 C38 H38C 109.5
H38A C38 H38B 109.5
H38A C38 H38C 109.5
H38B C38 H38C 109.5
Si1 C39 H39 102.1
C40 C39 Si1 109.3(19)
C40 C39 H39 102.1
C41 C39 Si1 108.1(16)
C41 C39 H39 102.0
C41 C39 C40 129(3)
C39 C40 H40A 109.5
C39 C40 H40B 109.5
C39 C40 H40C 109.5
H40A C40 H40B 109.5
H40A C40 H40C 109.5
H40B C40 H40C 109.5
C39 C41 H41A 109.5
C39 C41 H41B 109.5
C39 C41 H41C 109.5
H41A C41 H41B 109.5
H41A C41 H41C 109.5
H41B C41 H41C 109.5
C33A Si1A C1A 104.6(8)
C33A Si1A C36A 111.1(9)
C33A Si1A C39A 121.1(12)
C36A Si1A C1A 102.7(8)
C39A Si1A C1A 113.2(12)
C39A Si1A C36A 102.9(11)
C2A C1A Si1A 130.1(14)
C2A C1A C24A 105.0(13)
C24A C1A Si1A 122.5(12)
C1A C2A C3A 146.2(17)
C1A C2A C14A 114.6(14)
C3A C2A C14A 97.1(14)
C2A C3A H3A 115.7
C2A C3A C4A 103.0(12)
C2A C3A C25A 97.7(14)
C4A C3A H3A 115.6
C4A C3A C25A 107.0(13)
C25A C3A H3A 115.7
C5A C4A C3A 134.4(14)
C5A C4A C13A 118.9(14)
C13A C4A C3A 106.6(13)
C4A C5A H5A 119.0
C4A C5A C6A 122.0(14)
C6A C5A H5A 119.0
C5A C6A H6A 120.6
C7A C6A C5A 118.9(16)
C7A C6A H6A 120.6
C6A C7A C8A 120.1(16)
C6A C7A C12A 125.1(14)
C8A C7A C12A 114.5(13)
C7A C8A H8A 118.5
C9A C8A C7A 123.1(17)
C9A C8A H8A 118.5
C8A C9A H9A 121.2
C8A C9A C10A 117.6(16)
C10A C9A H9A 121.2
C9A C10A H10A 120.0
C11A C10A C9A 120.1(16)
C11A C10A H10A 120.0
C10A C11A H11A 117.5
C12A C11A C10A 124.9(17)
C12A C11A H11A 117.5
C11A C12A C7A 119.7(14)
C11A C12A C13A 129.7(16)
C13A C12A C7A 110.6(12)
C4A C13A C12A 124.0(14)
C4A C13A C14A 104.9(12)
C12A C13A C14A 131.0(13)
C2A C14A C13A 95.9(13)
C2A C14A C15A 102.6(13)
C2A C14A C30A 104.4(12)
C15A C14A C13A 121.2(13)
C15A C14A C30A 122.0(15)
C30A C14A C13A 105.8(13)
C16A C15A C14A 133.8(15)
C16A C15A C24A 121.4(15)
C24A C15A C14A 104.8(13)
C15A C16A C17A 124.8(15)
C15A C16A C21A 120.7(15)
C21A C16A C17A 114.4(14)
C16A C17A H17A 118.9
C18A C17A C16A 122.3(15)
C18A C17A H17A 118.9
C17A C18A H18A 119.9
C17A C18A C19A 120.1(16)
C19A C18A H18A 119.9
C18A C19A H19A 119.0
C20A C19A C18A 122.1(17)
C20A C19A H19A 119.0
C19A C20A H20A 120.1
C19A C20A C21A 119.8(19)
C21A C20A H20A 120.1
C16A C21A C20A 121.2(17)
C16A C21A C22A 116.8(16)
C22A C21A C20A 122.0(18)
C21A C22A H22A 119.4
C23A C22A C21A 121.3(19)
C23A C22A H22A 119.3
C22A C23A H23A 118.9
C22A C23A C24A 122.1(17)
C24A C23A H23A 118.9
C15A C24A C1A 112.3(14)
C15A C24A C23A 117.6(15)
C23A C24A C1A 129.8(14)
C3A C25A C30A 105.6(14)
C26A C25A C3A 107.2(16)
C26A C25A C30A 116.9(17)
C26A C25A C31A 104.3(15)
C31A C25A C3A 109.8(16)
C31A C25A C30A 112.9(15)
O1A C26A C25A 125(2)
O1A C26A C27A 117.4(18)
C25A C26A C27A 116.6(17)
C26A C27A Cl2A 116.7(16)
C28A C27A Cl2A 122(2)
C28A C27A C26A 121(2)
C27A C28A Cl1A 122.9(18)
C27A C28A C29A 120(2)
C29A C28A Cl1A 117.0(15)
O2A C29A C28A 122.4(18)
O2A C29A C30A 120.9(15)
C28A C29A C30A 116.5(15)
C14A C30A C25A 98.5(13)
C29A C30A C14A 109.1(13)
C29A C30A C25A 114.3(14)
C32A C30A C14A 111.9(13)
C32A C30A C25A 113.4(14)
C32A C30A C29A 109.2(13)
N1A C31A C25A 176(2)
N2A C32A C30A 177.7(18)
Si1A C33A H33A 107.2
C34A C33A Si1A 113.6(14)
C34A C33A H33A 107.2
C35A C33A Si1A 113.9(14)
C35A C33A H33A 107.2
C35A C33A C34A 107.4(17)
C33A C34A H34D 109.5
C33A C34A H34E 109.5
C33A C34A H34F 109.5
H34D C34A H34E 109.5
H34D C34A H34F 109.5
H34E C34A H34F 109.5
C33A C35A H35D 109.5
C33A C35A H35E 109.5
C33A C35A H35F 109.5
H35D C35A H35E 109.5
H35D C35A H35F 109.5
H35E C35A H35F 109.5
Si1A C36A H36A 107.6
C37A C36A Si1A 105.8(16)
C37A C36A H36A 107.6
C38A C36A Si1A 113.2(13)
C38A C36A H36A 107.6
C38A C36A C37A 115(2)
C36A C37A H37D 109.5
C36A C37A H37E 109.5
C36A C37A H37F 109.5
H37D C37A H37E 109.5
H37D C37A H37F 109.5
H37E C37A H37F 109.5
C36A C38A H38D 109.5
C36A C38A H38E 109.5
C36A C38A H38F 109.5
H38D C38A H38E 109.5
H38D C38A H38F 109.5
H38E C38A H38F 109.5
Si1A C39A H39A 90.1
C40A C39A Si1A 101(2)
C40A C39A H39A 90.2
C41A C39A Si1A 166(4)
C41A C39A H39A 90.1
C41A C39A C40A 93(4)
C39A C40A H40D 109.4
C39A C40A H40E 109.5
C39A C40A H40F 109.5
H40D C40A H40E 109.5
H40D C40A H40F 109.5
H40E C40A H40F 109.5
C39A C41A H41D 109.5
C39A C41A H41E 109.4
C39A C41A H41F 109.5
H41D C41A H41E 109.5
H41D C41A H41F 109.5
H41E C41A H41F 109.5
C54 O53 C52 109(3)
H51A C51 H51B 109.5
H51A C51 H51C 109.5
H51B C51 H51C 109.5
C52 C51 H51A 109.5
C52 C51 H51B 109.5
C52 C51 H51C 109.5
O53 C52 C51 111(3)
O53 C52 H52A 109.3
O53 C52 H52B 109.3
C51 C52 H52A 109.3
C51 C52 H52B 109.3
H52A C52 H52B 108.0
O53 C54 C55 105(4)
O56 C54 O53 131(4)
O56 C54 C55 112(4)
C54 C55 H55A 109.4
C54 C55 H55B 109.5
C54 C55 H55C 109.5
H55A C55 H55B 109.5
H55A C55 H55C 109.5
H55B C55 H55C 109.5
C54A O53A C52A 124(4)
H51D C51A H51E 109.5
H51D C51A H51F 109.5
H51E C51A H51F 109.5
C52A C51A H51D 109.5
C52A C51A H51E 109.5
C52A C51A H51F 109.5
O53A C52A C51A 113(3)
O53A C52A H52C 109.0
O53A C52A H52D 109.0
C51A C52A H52C 109.0
C51A C52A H52D 109.0
H52C C52A H52D 107.8
O53A C54A C55A 110(3)
O56A C54A O53A 108(4)
O56A C54A C55A 141(5)
C54A C55A H55D 109.5
C54A C55A H55E 109.5
C54A C55A H55F 109.5
H55D C55A H55E 109.5
H55D C55A H55F 109.5
H55E C55A H55F 109.5

loop_
_geom_bond_atom_site_label_1
_geom_bond_atom_site_label_2
_geom_bond_distance
Cl1 C28 1.75(2)
Cl2 C27 1.67(2)
Si1 C1 1.883(13)
Si1 C33 1.912(17)
Si1 C36 1.889(18)
Si1 C39 1.878(18)
O1 C26 1.17(2)
O2 C29 1.27(2)
N1 C31 1.19(2)
N2 C32 1.10(2)
C1 C2 1.32(2)
C1 C24 1.55(2)
C2 C3 1.48(2)
C2 C14 1.52(2)
C3 H3 1.13(16)
C3 C4 1.48(2)
C3 C25 1.58(3)
C4 C5 1.47(3)
C4 C13 1.36(2)
C5 H5 1.0800
C5 C6 1.30(2)
C6 H6 1.0800
C6 C7 1.43(2)
C7 C8 1.40(3)
C7 C12 1.40(2)
C8 H8 1.0800
C8 C9 1.40(4)
C9 H9 1.0800
C9 C10 1.50(4)
C10 H10 1.0800
C10 C11 1.33(3)
C11 H11 1.0800
C11 C12 1.39(2)
C12 C13 1.45(2)
C13 C14 1.60(2)
C14 C15 1.51(2)
C14 C30 1.58(2)
C15 C16 1.47(2)
C15 C24 1.38(2)
C16 C17 1.44(3)
C16 C21 1.41(2)
C17 H17 1.0800
C17 C18 1.30(3)
C18 H18 1.0800
C18 C19 1.51(4)
C19 H19 1.0800
C19 C20 1.41(3)
C20 H20 1.0800
C20 C21 1.49(3)
C21 C22 1.33(2)
C22 H22 1.0800
C22 C23 1.41(2)
C23 H23 1.0800
C23 C24 1.35(2)
C25 C26 1.52(3)
C25 C30 1.64(2)
C25 C31 1.42(2)
C26 C27 1.57(3)
C27 C28 1.24(3)
C28 C29 1.50(3)
C29 C30 1.49(3)
C30 C32 1.48(2)
C33 H33 1.0900
C33 C34 1.566(19)
C33 C35 1.556(18)
C34 H34A 1.0899
C34 H34B 1.0899
C34 H34C 1.0899
C35 H35A 1.0899
C35 H35B 1.0899
C35 H35C 1.0899
C36 H36 1.0900
C36 C37 1.570(18)
C36 C38 1.571(18)
C37 H37A 1.0899
C37 H37B 1.0899
C37 H37C 1.0899
C38 H38A 1.0899
C38 H38B 1.0899
C38 H38C 1.0899
C39 H39 1.0900
C39 C40 1.567(19)
C39 C41 1.564(18)
C40 H40A 1.0900
C40 H40B 1.0900
C40 H40C 1.0900
C41 H41A 1.0899
C41 H41B 1.0899
C41 H41C 1.0899
Cl1A C28A 1.68(2)
Cl2A C27A 1.71(2)
Si1A C1A 1.891(14)
Si1A C33A 1.861(14)
Si1A C36A 1.890(15)
Si1A C39A 1.887(18)
O1A C26A 1.19(2)
O2A C29A 1.171(19)
N1A C31A 1.13(2)
N2A C32A 1.086(17)
C1A C2A 1.29(2)
C1A C24A 1.54(2)
C2A C3A 1.47(2)
C2A C14A 1.54(2)
C3A H3A 1.0900
C3A C4A 1.51(2)
C3A C25A 1.58(3)
C4A C5A 1.33(2)
C4A C13A 1.40(2)
C5A H5A 1.0800
C5A C6A 1.41(2)
C6A H6A 1.0800
C6A C7A 1.33(2)
C7A C8A 1.45(2)
C7A C12A 1.46(2)
C8A H8A 1.0800
C8A C9A 1.35(2)
C9A H9A 1.0800
C9A C10A 1.43(3)
C10A H10A 1.0800
C10A C11A 1.32(2)
C11A H11A 1.0800
C11A C12A 1.31(2)
C12A C13A 1.44(2)
C13A C14A 1.61(2)
C14A C15A 1.55(2)
C14A C30A 1.57(2)
C15A C16A 1.35(2)
C15A C24A 1.40(2)
C16A C17A 1.47(2)
C16A C21A 1.42(2)
C17A H17A 1.0800
C17A C18A 1.35(2)
C18A H18A 1.0800
C18A C19A 1.43(2)
C19A H19A 1.0800
C19A C20A 1.29(3)
C20A H20A 1.0800
C20A C21A 1.47(3)
C21A C22A 1.44(3)
C22A H22A 1.0800
C22A C23A 1.31(2)
C23A H23A 1.0800
C23A C24A 1.42(2)
C25A C26A 1.48(3)
C25A C30A 1.59(2)
C25A C31A 1.50(3)
C26A C27A 1.56(3)
C27A C28A 1.36(3)
C28A C29A 1.48(3)
C29A C30A 1.54(2)
C30A C32A 1.48(2)
C33A H33A 1.0900
C33A C34A 1.531(17)
C33A C35A 1.525(17)
C34A H34D 1.0899
C34A H34E 1.0899
C34A H34F 1.0899
C35A H35D 1.0899
C35A H35E 1.0899
C35A H35F 1.0899
C36A H36A 1.0900
C36A C37A 1.552(18)
C36A C38A 1.539(17)
C37A H37D 1.0899
C37A H37E 1.0899
C37A H37F 1.0899
C38A H38D 1.0899
C38A H38E 1.0899
C38A H38F 1.0899
C39A H39A 1.0900
C39A C40A 1.554(19)
C39A C41A 1.53(2)
C40A H40D 1.0899
C40A H40E 1.0899
C40A H40F 1.0899
C41A H41D 1.0900
C41A H41E 1.0900
C41A H41F 1.0900
O53 C52 1.41(3)
O53 C54 1.299(19)
O56 C54 1.200(19)
C51 H51A 1.0900
C51 H51B 1.0900
C51 H51C 1.0900
C51 C52 1.513(18)
C52 H52A 1.0900
C52 H52B 1.0900
C54 C55 1.441(19)
C55 H55A 1.0900
C55 H55B 1.0900
C55 H55C 1.0900
O53A C52A 1.50(5)
O53A C54A 1.31(2)
O56A C54A 1.212(19)
C51A H51D 1.0900
C51A H51E 1.0900
C51A H51F 1.0900
C51A C52A 1.522(19)
C52A H52C 1.0900
C52A H52D 1.0900
C54A C55A 1.457(19)
C55A H55D 1.0900
C55A H55E 1.0900
C55A H55F 1.0900

loop_
_geom_torsion_atom_site_label_1
_geom_torsion_atom_site_label_2
_geom_torsion_atom_site_label_3
_geom_torsion_atom_site_label_4
_geom_torsion
Cl1 C28 C29 O2 -22(3)
Cl1 C28 C29 C30 150.6(16)
Cl2 C27 C28 Cl1 7(4)
Cl2 C27 C28 C29 -165(2)
Si1 C1 C2 C3 12(4)
Si1 C1 C2 C14 -160.7(13)
Si1 C1 C24 C15 161.9(13)
Si1 C1 C24 C23 -20(3)
O1 C26 C27 Cl2 10(3)
O1 C26 C27 C28 -162(2)
O2 C29 C30 C14 92(2)
O2 C29 C30 C25 -153.8(18)
O2 C29 C30 C32 -30(2)
C1 Si1 C36 C37 -175.9(19)
C1 Si1 C36 C38 61(2)
C1 Si1 C39 C40 -61(3)
C1 Si1 C39 C41 154(2)
C1 C2 C3 C4 -118(3)
C1 C2 C3 C25 132(3)
C1 C2 C14 C13 121.4(15)
C1 C2 C14 C15 -2.9(19)
C1 C2 C14 C30 -132.0(15)
C2 C1 C24 C15 -3.0(19)
C2 C1 C24 C23 174.6(18)
C2 C3 C4 C5 153.3(17)
C2 C3 C4 C13 -31.0(17)
C2 C3 C25 C26 -85.0(16)
C2 C3 C25 C30 35.5(15)
C2 C3 C25 C31 155.1(14)
C2 C14 C15 C16 -168.2(17)
C2 C14 C15 C24 0.7(18)
C2 C14 C30 C25 -28.3(15)
C2 C14 C30 C29 92.3(16)
C2 C14 C30 C32 -146.2(14)
C3 C2 C14 C13 -54.4(14)
C3 C2 C14 C15 -178.7(13)
C3 C2 C14 C30 52.3(15)
C3 C4 C5 C6 178.5(17)
C3 C4 C13 C12 -178.7(15)
C3 C4 C13 C14 -3.7(17)
C3 C25 C26 O1 -84(2)
C3 C25 C26 C27 91(2)
C3 C25 C30 C14 -3.6(16)
C3 C25 C30 C29 -121.6(16)
C3 C25 C30 C32 114.3(15)
C4 C3 C25 C26 173.3(15)
C4 C3 C25 C30 -66.2(16)
C4 C3 C25 C31 53.4(18)
C4 C5 C6 C7 -3(3)
C4 C13 C14 C2 35.4(14)
C4 C13 C14 C15 140.6(15)
C4 C13 C14 C30 -67.3(15)
C5 C4 C13 C12 -3(2)
C5 C4 C13 C14 172.3(15)
C5 C6 C7 C8 179(2)
C5 C6 C7 C12 2(3)
C6 C7 C8 C9 -175(2)
C6 C7 C12 C11 174.5(16)
C6 C7 C12 C13 -1(2)
C7 C8 C9 C10 -4(4)
C7 C12 C13 C4 2(2)
C7 C12 C13 C14 -171.9(15)
C8 C7 C12 C11 -2(3)
C8 C7 C12 C13 -177.9(17)
C8 C9 C10 C11 6(4)
C9 C10 C11 C12 -6(3)
C10 C11 C12 C7 5(3)
C10 C11 C12 C13 -179.8(18)
C11 C12 C13 C4 -174.1(16)
C11 C12 C13 C14 12(3)
C12 C7 C8 C9 2(3)
C12 C13 C14 C2 -150.2(17)
C12 C13 C14 C15 -45(2)
C12 C13 C14 C30 107.0(18)
C13 C4 C5 C6 3(2)
C13 C14 C15 C16 92(2)
C13 C14 C15 C24 -99.5(17)
C13 C14 C30 C25 67.3(14)
C13 C14 C30 C29 -172.1(13)
C13 C14 C30 C32 -50.6(16)
C14 C2 C3 C4 54.8(15)
C14 C2 C3 C25 -55.3(15)
C14 C15 C16 C17 -8(3)
C14 C15 C16 C21 -180.0(17)
C14 C15 C24 C1 1.3(19)
C14 C15 C24 C23 -176.6(16)
C15 C14 C30 C25 -141.1(15)
C15 C14 C30 C29 -21(2)
C15 C14 C30 C32 101.0(18)
C15 C16 C17 C18 -179(2)
C15 C16 C21 C20 176.3(17)
C15 C16 C21 C22 -14(3)
C16 C15 C24 C1 171.6(15)
C16 C15 C24 C23 -6(2)
C16 C17 C18 C19 13(4)
C16 C21 C22 C23 9(3)
C17 C16 C21 C20 4(3)
C17 C16 C21 C22 174.6(18)
C17 C18 C19 C20 -15(4)
C18 C19 C20 C21 11(4)
C19 C20 C21 C16 -7(3)
C19 C20 C21 C22 -177(2)
C20 C21 C22 C23 179.1(19)
C21 C16 C17 C18 -8(3)
C21 C22 C23 C24 -3(3)
C22 C23 C24 C1 -175.9(17)
C22 C23 C24 C15 1(3)
C24 C1 C2 C3 176(2)
C24 C1 C2 C14 3.6(19)
C24 C15 C16 C17 -176.1(17)
C24 C15 C16 C21 12(2)
C25 C3 C4 C5 -101.5(19)
C25 C3 C4 C13 74.2(17)
C25 C26 C27 Cl2 -164.6(16)
C25 C26 C27 C28 23(3)
C26 C25 C30 C14 111.9(16)
C26 C25 C30 C29 -6(2)
C26 C25 C30 C32 -130.1(17)
C26 C27 C28 Cl1 178.8(16)
C26 C27 C28 C29 7(4)
C27 C28 C29 O2 151(3)
C27 C28 C29 C30 -37(3)
C28 C29 C30 C14 -81(2)
C28 C29 C30 C25 33(2)
C28 C29 C30 C32 157.4(17)
C30 C14 C15 C16 -55(2)
C30 C14 C15 C24 113.6(17)
C30 C25 C26 O1 164(2)
C30 C25 C26 C27 -21(2)
C31 C25 C26 O1 38(3)
C31 C25 C26 C27 -146.6(18)
C31 C25 C30 C14 -124.2(15)
C31 C25 C30 C29 117.8(18)
C31 C25 C30 C32 -6(2)
C33 Si1 C1 C2 -78.8(18)
C33 Si1 C1 C24 119.7(15)
C33 Si1 C36 C37 -70(2)
C33 Si1 C36 C38 167(2)
C33 Si1 C39 C40 -178(3)
C33 Si1 C39 C41 37(3)
C36 Si1 C1 C2 30.9(19)
C36 Si1 C1 C24 -130.6(16)
C36 Si1 C39 C40 64(3)
C36 Si1 C39 C41 -82(3)
C39 Si1 C1 C2 160.7(19)
C39 Si1 C1 C24 -1(2)
C39 Si1 C36 C37 50(2)
C39 Si1 C36 C38 -73(2)
Cl1A C28A C29A O2A -24(3)
Cl1A C28A C29A C30A 150.6(14)
Cl2A C27A C28A Cl1A 4(3)
Cl2A C27A C28A C29A -170.9(17)
Si1A C1A C2A C3A 2(4)
Si1A C1A C2A C14A -155.9(14)
Si1A C1A C24A C15A 163.1(13)
Si1A C1A C24A C23A -23(3)
O1A C26A C27A Cl2A 12(3)
O1A C26A C27A C28A -162(2)
O2A C29A C30A C14A 101.0(18)
O2A C29A C30A C25A -149.9(16)
O2A C29A C30A C32A -22(2)
C1A Si1A C33A C34A -68.6(17)
C1A Si1A C33A C35A 167.9(16)
C1A Si1A C36A C37A -178.5(18)
C1A Si1A C36A C38A -51.9(16)
C1A Si1A C39A C40A 60(3)
C1A Si1A C39A C41A -121(15)
C1A C2A C3A C4A -108(3)
C1A C2A C3A C25A 143(3)
C1A C2A C14A C13A 114.7(16)
C1A C2A C14A C15A -9(2)
C1A C2A C14A C30A -137.3(17)
C2A C1A C24A C15A -1(2)
C2A C1A C24A C23A 172.4(19)
C2A C3A C4A C5A 151.3(18)
C2A C3A C4A C13A -28.5(16)
C2A C3A C25A C26A -82.4(17)
C2A C3A C25A C30A 42.9(16)
C2A C3A C25A C31A 164.9(14)
C2A C14A C15A C16A -173.2(19)
C2A C14A C15A C24A 7.5(17)
C2A C14A C30A C25A -26.2(16)
C2A C14A C30A C29A 93.3(15)
C2A C14A C30A C32A -145.8(14)
C3A C2A C14A C13A -53.0(14)
C3A C2A C14A C15A -176.9(13)
C3A C2A C14A C30A 55.0(15)
C3A C4A C5A C6A 179.8(16)
C3A C4A C13A C12A 174.4(15)
C3A C4A C13A C14A -7.0(16)
C3A C25A C26A O1A -75(2)
C3A C25A C26A C27A 94(2)
C3A C25A C30A C14A -9.1(17)
C3A C25A C30A C29A -124.6(15)
C3A C25A C30A C32A 109.3(16)
C4A C3A C25A C26A 171.4(15)
C4A C3A C25A C30A -63.3(17)
C4A C3A C25A C31A 58.7(17)
C4A C5A C6A C7A 3(2)
C4A C13A C14A C2A 37.5(15)
C4A C13A C14A C15A 146.1(14)
C4A C13A C14A C30A -69.3(14)
C5A C4A C13A C12A -5(2)
C5A C4A C13A C14A 173.2(14)
C5A C6A C7A C8A 174.8(15)
C5A C6A C7A C12A 0(2)
C6A C7A C8A C9A -177.0(17)
C6A C7A C12A C11A 176.9(16)
C6A C7A C12A C13A -5(2)
C7A C8A C9A C10A 2(3)
C7A C12A C13A C4A 8(2)
C7A C12A C13A C14A -170.5(15)
C8A C7A C12A C11A 2(2)
C8A C7A C12A C13A 180.0(14)
C8A C9A C10A C11A -3(3)
C9A C10A C11A C12A 3(3)
C10A C11A C12A C7A -3(3)
C10A C11A C12A C13A 179.6(17)
C11A C12A C13A C4A -174.5(16)
C11A C12A C13A C14A 7(3)
C12A C7A C8A C9A -2(2)
C12A C13A C14A C2A -144.0(17)
C12A C13A C14A C15A -35(2)
C12A C13A C14A C30A 109.3(17)
C13A C4A C5A C6A 0(2)
C13A C14A C15A C16A 82(2)
C13A C14A C15A C24A -97.4(16)
C13A C14A C30A C25A 74.3(14)
C13A C14A C30A C29A -166.2(12)
C13A C14A C30A C32A -45.3(16)
C14A C2A C3A C4A 51.9(15)
C14A C2A C3A C25A -57.6(14)
C14A C15A C16A C17A 3(3)
C14A C15A C16A C21A 178.6(18)
C14A C15A C24A C1A -4.5(19)
C14A C15A C24A C23A -178.8(15)
C15A C14A C30A C25A -141.4(15)
C15A C14A C30A C29A -21.9(19)
C15A C14A C30A C32A 99.1(17)
C15A C16A C17A C18A 177.7(17)
C15A C16A C21A C20A -178.5(17)
C15A C16A C21A C22A 1(3)
C16A C15A C24A C1A 176.1(15)
C16A C15A C24A C23A 2(3)
C16A C17A C18A C19A 1(3)
C16A C21A C22A C23A 0(3)
C17A C16A C21A C20A -2(3)
C17A C16A C21A C22A 177.6(16)
C17A C18A C19A C20A -3(3)
C18A C19A C20A C21A 2(3)
C19A C20A C21A C16A 0(3)
C19A C20A C21A C22A -179.1(19)
C20A C21A C22A C23A -179.9(19)
C21A C16A C17A C18A 1(2)
C21A C22A C23A C24A -1(3)
C22A C23A C24A C1A -173.3(18)
C22A C23A C24A C15A 0(3)
C24A C1A C2A C3A 164(3)
C24A C1A C2A C14A 6(2)
C24A C15A C16A C17A -178.4(16)
C24A C15A C16A C21A -2(3)
C25A C3A C4A C5A -106(2)
C25A C3A C4A C13A 73.9(16)
C25A C26A C27A Cl2A -158.3(16)
C25A C26A C27A C28A 28(3)
C26A C25A C30A C14A 109.9(18)
C26A C25A C30A C29A -6(2)
C26A C25A C30A C32A -131.7(17)
C26A C27A C28A Cl1A 177.1(17)
C26A C27A C28A C29A 3(3)
C27A C28A C29A O2A 151(2)
C27A C28A C29A C30A -35(3)
C28A C29A C30A C14A -74.0(18)
C28A C29A C30A C25A 35(2)
C28A C29A C30A C32A 163.4(15)
C30A C14A C15A C16A -57(3)
C30A C14A C15A C24A 123.6(16)
C30A C25A C26A O1A 166.6(19)
C30A C25A C26A C27A -24(3)
C31A C25A C26A O1A 41(3)
C31A C25A C26A C27A -149.7(18)
C31A C25A C30A C14A -129.1(16)
C31A C25A C30A C29A 115.5(18)
C31A C25A C30A C32A -11(2)
C33A Si1A C1A C2A -14(2)
C33A Si1A C1A C24A -174.1(14)
C33A Si1A C36A C37A -67.2(19)
C33A Si1A C36A C38A 59.3(17)
C33A Si1A C39A C40A -65(3)
C33A Si1A C39A C41A 114(15)
C36A Si1A C1A C2A 101.8(19)
C36A Si1A C1A C24A -58.0(16)
C36A Si1A C33A C34A -178.7(15)
C36A Si1A C33A C35A 57.8(18)
C36A Si1A C39A C40A 170(2)
C36A Si1A C39A C41A -11(16)
C39A Si1A C1A C2A -148.0(19)
C39A Si1A C1A C24A 52.2(18)
C39A Si1A C33A C34A 60(2)
C39A Si1A C33A C35A -63(2)
C39A Si1A C36A C37A 64(2)
C39A Si1A C36A C38A -169.6(17)
C52 O53 C54 O56 31(8)
C52 O53 C54 C55 169(4)
C54 O53 C52 C51 172(4)
C52A O53A C54A O56A 2(12)
C52A O53A C54A C55A 180(5)
C54A O53A C52A C51A 159(7)
